data_2009883
loop_
_publ_author_name
'Benetollo, F.'
'Camporese, A.'
'Rossetto, G.'

_publ_section_title
;
 Bis(\h^5^-methylcyclopentadienyl)chromium, [Cr(C~6~H~7~)~2~]
;
_journal_issue 7
_journal_name_full 'Acta Crystallographica Section C'
_journal_page_first 1002
_journal_page_last 1003
_journal_paper_doi 10.1107/S0108270193013009
_journal_volume 50
_journal_year 1994
_chemical_formula_moiety 'C12 H14 Cr1'
_chemical_formula_sum 'C12 H14 Cr'
_chemical_formula_weight 210.24
_symmetry_cell_setting monoclinic
_symmetry_space_group_name_Hall '-P 2ybc'
_symmetry_space_group_name_H-M 'P 1 21/c 1'
_atom_type_scat_source IntTabIV
_cell_angle_alpha 90.
_cell_angle_beta 102.71(3)
_cell_angle_gamma 90.
_cell_formula_units_Z 4
_cell_length_a 12.281(2)
_cell_length_b 7.728(2)
_cell_length_c 11.159(2)
_cell_measurement_reflns_used 25
_cell_measurement_temperature 293
_cell_measurement_theta_max 18
_cell_measurement_theta_min 13
_cell_volume 1033.1(4)
_diffrn_measurement_device 'Philips PW1100'
_diffrn_measurement_method \q/2\q
_diffrn_radiation_type MoK\a
_diffrn_radiation_wavelength 0.71069
_diffrn_reflns_av_R_equivalents 0.013
_diffrn_reflns_limit_h_max 15
_diffrn_reflns_limit_h_min -15
_diffrn_reflns_limit_k_max 10
_diffrn_reflns_limit_k_min 0
_diffrn_reflns_limit_l_max 14
_diffrn_reflns_limit_l_min 0
_diffrn_reflns_number 2891
_diffrn_reflns_theta_max 28
_diffrn_standards_decay_% none
_diffrn_standards_interval_time 180
_diffrn_standards_number 2
_exptl_absorpt_coefficient_mu 1.06
_exptl_absorpt_correction_T_max 1.00
_exptl_absorpt_correction_T_min 0.78
_exptl_absorpt_correction_type 'empirical (North, Phillips & Mathews, 1968)'
_exptl_crystal_colour 'transparent red'
_exptl_crystal_density_diffrn 1.35
_exptl_crystal_description prism
_exptl_crystal_size_max 0.62
_exptl_crystal_size_mid 0.52
_exptl_crystal_size_min 0.16
_refine_diff_density_max 0.32
_refine_diff_density_min -0.52
_refine_ls_goodness_of_fit_obs 1.009
_refine_ls_hydrogen_treatment noref
_refine_ls_number_parameters 125
_refine_ls_number_reflns 2010
_refine_ls_R_factor_obs 0.037
_refine_ls_shift/esd_max 0.01
_refine_ls_structure_factor_coef F
_refine_ls_weighting_details 'w = [\s^2^(F~o~) + 0.002777(F~o~^2^)]^-1^'
_refine_ls_weighting_scheme calc
_refine_ls_wR_factor_obs 0.044
_reflns_number_observed 2010
_reflns_number_total 2496
_reflns_observed_criterion I>=3\s(I)
_cod_data_source_file na1054.cif
_cod_data_source_block na1054_structure_1_of_1
_cod_depositor_comments
;
The following automatic conversions were performed:

'_refine_ls_weighting_scheme' value '[\s^2^(F~o~) +
0.002777(F~o~^2^)]^-1^' was changed to 'calc'. New tag
'_refine_ls_weighting_details' was created. The value of the new tag
was set to 'w = [\s^2^(F~o~) + 0.002777(F~o~^2^)]^-1^'.

Automatic conversion script
Id: cif_fix_values 3143 2015-03-26 13:38:13Z robertas 
;
_cod_original_sg_symbol_H-M 'P 21/c'
_cod_original_formula_sum 'C12 H14 Cr1'
_cod_database_code 2009883

loop_
_atom_site_label
_atom_site_fract_x
_atom_site_fract_y
_atom_site_fract_z
_atom_site_U_iso_or_equiv
Cr .29760(3) -.01745(4) .09236(3) .0330(1)
C(1) .2443(2) -.2647(3) .1510(2) .046.5(7)
C(2) .3554(2) -.2746(3) .1325(3) .055.3(9)
C(3) .4219(2) -.1592(4) .2163(3) .062.0(9)
C(4) .3518(2) -.0781(4) .2859(2) .055.1(8)
C(5) .2422(2) -.1434(3) .2461(2) .044.7(7)
C(6) .1433(3) -.0932(5) .2960(3) .072(1)
C(7) .3150(2) .0589(3) -.0864(2) .047.5(8)
C(8) .2001(2) .0749(3) -.0819(2) .047.1(7)
C(9) .3763(2) .1732(3) .0034(2) .047.0(7)
C(10) .2994(2) .2584(3) .0616(2) .045.8(7)
C(11) .1904(2) .1979(3) .0085(2) .045.2(7)
C(12) .0850(2) .2563(4) .0444(3) .070(1)
H(1) .1801 -.3306 .1057 ?
H(2) .3810 -.3480 .0727 ?
H(3) .5020 -.1387 .2249 ?
H(4) .3755 .0084 .3506 ?
H(60) .0752 -.1282 .2374 ?
H(61) .1402 .0310 .3127 ?
H(62) .1495 -.1580 .3727 ?
H(7) .3457 -.0169 -.1412 ?
H(8) .1381 .0109 -.1332 ?
H(9) .4574 .1903 .0218 ?
H(10) .3185 .3445 .1274 ?
H(120) .0312 .1614 .0235 ?
H(121) .0559 .3594 -.0031 ?
H(122) .0968 .2818 .1323 ?

loop_
_geom_angle_atom_site_label_1
_geom_angle_atom_site_label_2
_geom_angle_atom_site_label_3
_geom_angle
_geom_angle_publ_flag
C(2) C(1) C(5) 108.6(2) yes
C(2) C(3) C(4) 107.9(3) yes
C(1) C(5) C(4) 107.3(3) yes
C(7) C(8) C(11) 108.8(2) yes
C(9) C(10) C(11) 108.5(2) yes
C(4) C(5) C(6) 125.8(2) yes
C(10) C(11) C(12) 125.3(2) yes
Cp(1) Cr Cp(2) 178.10(10) yes
C(1) C(2) C(3) 107.6(2) yes
C(3) C(4) C(5) 108.6(2) yes
C(8) C(7) C(9) 107.2(2) yes
C(7) C(9) C(10) 107.9(2) yes
C(8) C(11) C(10) 107.5(2) yes
C(1) C(5) C(6) 126.8(2) yes
C(8) C(11) C(12) 127.2(2) yes

loop_
_geom_bond_atom_site_label_1
_geom_bond_atom_site_label_2
_geom_bond_distance
_geom_bond_publ_flag
Cr C(1) 2.167(2) yes
Cr C(3) 2.125(3) yes
Cr C(5) 2.206(3) yes
Cr C(8) 2.168(2) yes
Cr C(10) 2.160(2) yes
Cr Cp(1) 1.788(2) yes
C(1) C(2) 1.426(4) yes
C(2) C(3) 1.414(4) yes
C(4) C(5) 1.414(4) yes
C(7) C(8) 1.428(4) yes
C(8) C(11) 1.410(3) yes
C(10) C(11) 1.419(3) yes
Cr C(2) 2.124(3) yes
Cr C(4) 2.167(2) yes
Cr C(7) 2.135(3) yes
Cr C(9) 2.125(3) yes
Cr C(11) 2.199(2) yes
Cr Cp(2) 1.788(2) yes
C(1) C(5) 1.420(3) yes
C(3) C(4) 1.426(4) yes
C(5) C(6) 1.494(5) yes
C(7) C(9) 1.421(3) yes
C(9) C(10) 1.421(4) yes
C(11) C(12) 1.507(4) yes
